data_1508561
loop_
_publ_author_name
'Lin, Xionghao'
'Ji, Shuai'
'Li, Rui'
'Dong, Yinhui'
'Qiao, Xue'
'Hu, Hongbo'
'Yang, Wenzhi'
'Guo, Dean'
'Tu, Pengfei'
'Ye, Min'

_publ_section_title
;
 Terpecurcumins A-I from the Rhizomes of Curcuma longa: Absolute
 Configuration and Cytotoxic Activity.
;
_journal_issue 12
_journal_name_full 'Journal of natural products'
_journal_page_first 2121
_journal_page_last 2131
_journal_paper_doi 10.1021/np300551g
_journal_volume 75
_journal_year 2012
_chemical_absolute_configuration ad
_chemical_formula_moiety 'C37 H46 O9'
_chemical_formula_sum 'C37 H46 O9'
_chemical_formula_weight 634.74
_chemical_name_systematic
; 
 ? 
;
_space_group_IT_number 4
_symmetry_cell_setting monoclinic
_symmetry_space_group_name_Hall 'P 2yb'
_symmetry_space_group_name_H-M 'P 1 21 1'
_atom_sites_solution_hydrogens geom
_atom_sites_solution_primary direct
_atom_sites_solution_secondary difmap
_audit_creation_method SHELXL-97
_cell_angle_alpha 90.00
_cell_angle_beta 100.441(17)
_cell_angle_gamma 90.00
_cell_formula_units_Z 2
_cell_length_a 9.336(5)
_cell_length_b 9.701(5)
_cell_length_c 19.187(11)
_cell_measurement_reflns_used 3129
_cell_measurement_temperature 295(2)
_cell_measurement_theta_max 58.92
_cell_measurement_theta_min 5.73
_cell_volume 1709.0(16)
_computing_cell_refinement 'CrystalClear (Rigaku Inc., 2008)'
_computing_data_collection 'CrystalClear (Rigaku Inc., 2008)'
_computing_data_reduction 'CrystalClear (Rigaku Inc., 2008)'
_computing_molecular_graphics ORTEPII(Johnson,1976)andPLUTON(Spek,1990)
_computing_publication_material 'SHELXL97(Sheldrick, 1997)'
_computing_structure_refinement 'SHELXL-97 (Sheldrick, 1997)'
_computing_structure_solution 'SHELXS-97 (Sheldrick, 1990)'
_diffrn_ambient_temperature 295(2)
_diffrn_detector_area_resol_mean 0
_diffrn_measured_fraction_theta_full 0.947
_diffrn_measured_fraction_theta_max 0.947
_diffrn_measurement_device_type 'MicroMax 002+'
_diffrn_measurement_method \f\k
_diffrn_radiation_monochromator confocal
_diffrn_radiation_source 'fine-focus sealed tube'
_diffrn_radiation_type CuK\a
_diffrn_radiation_wavelength 1.54178
_diffrn_reflns_av_R_equivalents 0.0568
_diffrn_reflns_av_sigmaI/netI 0.0640
_diffrn_reflns_limit_h_max 7
_diffrn_reflns_limit_h_min -10
_diffrn_reflns_limit_k_max 10
_diffrn_reflns_limit_k_min -10
_diffrn_reflns_limit_l_max 15
_diffrn_reflns_limit_l_min -21
_diffrn_reflns_number 7107
_diffrn_reflns_theta_full 58.92
_diffrn_reflns_theta_max 58.92
_diffrn_reflns_theta_min 5.73
_diffrn_standards_decay_% 0
_diffrn_standards_interval_count 0
_diffrn_standards_interval_time 0
_diffrn_standards_number 0
_exptl_absorpt_coefficient_mu 0.713
_exptl_absorpt_correction_T_max 0.911
_exptl_absorpt_correction_T_min 0.807
_exptl_absorpt_correction_type multi-scan
_exptl_crystal_colour red
_exptl_crystal_density_diffrn 1.234
_exptl_crystal_density_method 'not measured'
_exptl_crystal_description Prism
_exptl_crystal_F_000 680
_exptl_crystal_size_max 0.41
_exptl_crystal_size_mid 0.25
_exptl_crystal_size_min 0.13
_refine_diff_density_max 0.325
_refine_diff_density_min -0.236
_refine_diff_density_rms 0.048
_refine_ls_abs_structure_details 'Flack H D (1983), Acta Cryst. A39, 876-881'
_refine_ls_abs_structure_Flack 0.3(4)
_refine_ls_extinction_coef 0.0016(7)
_refine_ls_extinction_expression Fc^*^=kFc[1+0.001xFc^2^\l^3^/sin(2\q)]^-1/4^
_refine_ls_extinction_method SHELXL
_refine_ls_goodness_of_fit_ref 1.057
_refine_ls_hydrogen_treatment mixed
_refine_ls_matrix_type full
_refine_ls_number_parameters 422
_refine_ls_number_reflns 3778
_refine_ls_number_restraints 14
_refine_ls_restrained_S_all 1.097
_refine_ls_R_factor_all 0.0707
_refine_ls_R_factor_gt 0.0637
_refine_ls_shift/su_max 0.034
_refine_ls_shift/su_mean 0.016
_refine_ls_structure_factor_coef Fsqd
_refine_ls_weighting_details 'calc w=1/[\s^2^(Fo^2^)+(0.0570P)^2^+0.6176P] where P=(Fo^2^+2Fc^2^)/3'
_refine_ls_weighting_scheme calc
_refine_ls_wR_factor_gt 0.1494
_refine_ls_wR_factor_ref 0.1547
_reflns_number_gt 3129
_reflns_number_total 3778
_reflns_threshold_expression >2sigma(I)
_cod_data_source_file np300551g_si_002.cif
_cod_data_source_block 5306
_cod_depositor_comments
;
The following automatic conversions were performed:

'_exptl_absorpt_correction_type' value 'Multi-scan' changed to
'multi-scan' according to
/home/saulius/struct/CIF-dictionaries/cif_core.dic dictionary named
'cif_core.dic' version 2.4.2 from 2011-04-26.

Automatic conversion script
Id: cif_fix_values 1891 2012-01-12 08:04:46Z andrius 
;
_cod_original_sg_symbol_H-M P21
_cod_database_code 1508561

loop_
_symmetry_equiv_pos_as_xyz
'x, y, z'
'-x, y+1/2, -z'

loop_
_atom_site_label
_atom_site_type_symbol
_atom_site_fract_x
_atom_site_fract_y
_atom_site_fract_z
_atom_site_U_iso_or_equiv
_atom_site_adp_type
_atom_site_occupancy
_atom_site_symmetry_multiplicity
_atom_site_calc_flag
_atom_site_refinement_flags
_atom_site_disorder_assembly
_atom_site_disorder_group
O1 O 0.1538(4) -0.2003(4) -0.0694(2) 0.0895(12) Uani 1 1 d . . .
O2 O 0.1169(4) -0.4647(4) -0.03748(19) 0.0882(12) Uani 1 1 d . . .
H2A H 0.2012 -0.4394 -0.0360 0.132 Uiso 1 1 calc R . .
O3 O -0.3718(4) -0.0852(5) -0.3947(2) 0.0930(12) Uani 1 1 d . . .
O4 O -0.5600(4) -0.0711(5) -0.5041(2) 0.0959(13) Uani 1 1 d . . .
O5 O -1.1545(4) -0.5321(4) -0.70329(18) 0.0846(11) Uani 1 1 d . . .
O6 O -1.2858(3) -0.3539(4) -0.79194(15) 0.0669(9) Uani 1 1 d . . .
O7 O -1.5760(4) -0.3902(4) -1.01875(17) 0.0781(10) Uani 1 1 d D . .
O8 O -1.4565(5) -0.1142(6) -0.7001(2) 0.1059(14) Uani 1 1 d . . .
C1 C -0.1521(5) -0.2940(6) -0.2129(2) 0.0638(13) Uani 1 1 d . . .
C2 C -0.0417(5) -0.2148(6) -0.1716(2) 0.0670(13) Uani 1 1 d . . .
H2B H -0.0284 -0.1237 -0.1840 0.080 Uiso 1 1 calc R . .
C3 C 0.0468(5) -0.2705(5) -0.1130(2) 0.0645(13) Uani 1 1 d . . .
C4 C 0.0296(5) -0.4062(6) -0.0945(2) 0.0637(12) Uani 1 1 d . . .
C5 C -0.0818(6) -0.4830(6) -0.1322(3) 0.0723(14) Uani 1 1 d . . .
H5A H -0.0964 -0.5731 -0.1185 0.087 Uiso 1 1 calc R . .
C6 C -0.1728(5) -0.4267(6) -0.1908(3) 0.0735(15) Uani 1 1 d . . .
H6A H -0.2488 -0.4793 -0.2153 0.088 Uiso 1 1 calc R . .
C7 C -0.2360(5) -0.2299(6) -0.2754(2) 0.0700(14) Uani 1 1 d . . .
H7B H -0.2165 -0.1374 -0.2823 0.084 Uiso 1 1 calc R . .
C8 C -0.3398(5) -0.2892(7) -0.3250(2) 0.0759(15) Uani 1 1 d . . .
H8A H -0.3648 -0.3811 -0.3204 0.091 Uiso 1 1 calc R . .
C9 C -0.4126(6) -0.2087(7) -0.3861(3) 0.0753(15) Uani 1 1 d . . .
C10 C -0.5246(5) -0.2699(6) -0.4355(2) 0.0735(14) Uani 1 1 d . . .
H10A H -0.5986 -0.3006 -0.4095 0.088 Uiso 1 1 calc R . .
H10B H -0.4842 -0.3520 -0.4534 0.088 Uiso 1 1 calc R . .
C11 C -0.5956(5) -0.1954(6) -0.4943(3) 0.0709(14) Uani 1 1 d . . .
C12 C -0.7119(5) -0.2596(6) -0.5447(2) 0.0732(14) Uani 1 1 d . . .
H12A H -0.7363 -0.3510 -0.5380 0.088 Uiso 1 1 calc R . .
C13 C -0.7846(5) -0.1901(6) -0.6005(2) 0.0708(14) Uani 1 1 d . . .
H13A H -0.7516 -0.1012 -0.6064 0.085 Uiso 1 1 calc R . .
C14 C -0.9081(5) -0.2354(6) -0.6529(2) 0.0676(13) Uani 1 1 d . . .
C15 C -0.9645(5) -0.3690(6) -0.6536(2) 0.0663(13) Uani 1 1 d . . .
H15A H -0.9177 -0.4343 -0.6219 0.080 Uiso 1 1 calc R . .
C16 C -1.0896(5) -0.4056(5) -0.7009(2) 0.0626(12) Uani 1 1 d . . .
C17 C -1.1592(5) -0.3092(6) -0.7502(2) 0.0618(12) Uani 1 1 d . . .
C18 C -1.1002(5) -0.1787(6) -0.7511(3) 0.0735(14) Uani 1 1 d . . .
H18A H -1.1433 -0.1145 -0.7844 0.088 Uiso 1 1 calc R . .
C19 C -0.9773(5) -0.1434(6) -0.7026(2) 0.0706(14) Uani 1 1 d . . .
H19A H -0.9401 -0.0546 -0.7035 0.085 Uiso 1 1 calc R . .
C20 C -1.3686(4) -0.2569(5) -0.8428(2) 0.0587(11) Uani 1 1 d . . .
H20A H -1.3687 -0.1660 -0.8205 0.070 Uiso 1 1 calc R . .
C21 C -1.2972(5) -0.2461(5) -0.9057(2) 0.0626(12) Uani 1 1 d . . .
H21A H -1.1963 -0.2379 -0.8972 0.075 Uiso 1 1 calc R . .
C22 C -1.3635(5) -0.2471(5) -0.9725(2) 0.0645(12) Uani 1 1 d . . .
C23 C -1.5266(5) -0.2562(6) -0.9896(2) 0.0697(14) Uani 1 1 d D . .
H23A H -1.5617 -0.1859 -1.0253 0.084 Uiso 1 1 calc R . .
C24 C -1.5954(5) -0.2299(6) -0.9267(2) 0.0645(12) Uani 1 1 d . . .
H24A H -1.6975 -0.2551 -0.9382 0.077 Uiso 1 1 calc R . .
H24B H -1.5901 -0.1320 -0.9162 0.077 Uiso 1 1 calc R . .
C25 C -1.5233(4) -0.3102(5) -0.8601(2) 0.0583(12) Uani 1 1 d . . .
H25A H -1.5193 -0.4076 -0.8731 0.070 Uiso 1 1 calc R . .
C26 C 0.1588(7) -0.0554(6) -0.0766(4) 0.104(2) Uani 1 1 d . . .
H26A H 0.2381 -0.0192 -0.0426 0.155 Uiso 1 1 calc R . .
H26B H 0.0689 -0.0162 -0.0684 0.155 Uiso 1 1 calc R . .
H26C H 0.1727 -0.0326 -0.1235 0.155 Uiso 1 1 calc R . .
C27 C -1.1056(7) -0.6237(7) -0.6460(3) 0.102(2) Uani 1 1 d . . .
H27A H -1.1596 -0.7083 -0.6534 0.153 Uiso 1 1 calc R . .
H27B H -1.1205 -0.5821 -0.6024 0.153 Uiso 1 1 calc R . .
H27C H -1.0039 -0.6424 -0.6434 0.153 Uiso 1 1 calc R . .
C28 C -1.2840(6) -0.2393(7) -1.0340(3) 0.0863(17) Uani 1 1 d . . .
H28A H -1.1814 -0.2305 -1.0165 0.129 Uiso 1 1 calc R . .
H28B H -1.3178 -0.1608 -1.0628 0.129 Uiso 1 1 calc R . .
H28C H -1.3021 -0.3218 -1.0619 0.129 Uiso 1 1 calc R . .
C29 C -1.6177(5) -0.2985(6) -0.8024(2) 0.0651(13) Uani 1 1 d . . .
H29A H -1.6476 -0.2019 -0.8005 0.078 Uiso 1 1 calc R . .
C30 C -1.7565(6) -0.3852(8) -0.8227(3) 0.0916(18) Uani 1 1 d . . .
H30A H -1.8056 -0.3594 -0.8693 0.137 Uiso 1 1 calc R . .
H30B H -1.8196 -0.3692 -0.7892 0.137 Uiso 1 1 calc R . .
H30C H -1.7310 -0.4811 -0.8224 0.137 Uiso 1 1 calc R . .
C31 C -1.5424(6) -0.3398(7) -0.7274(2) 0.0753(14) Uani 1 1 d . . .
H31A H -1.6174 -0.3685 -0.7015 0.090 Uiso 1 1 calc R . .
H31B H -1.4825 -0.4200 -0.7317 0.090 Uiso 1 1 calc R . .
C32 C -1.4498(6) -0.2361(8) -0.6837(3) 0.0824(17) Uani 1 1 d . B .
C33 C -1.3613(6) -0.2863(9) -0.6194(3) 0.100(2) Uani 1 1 d . . .
H33A H -1.3670 -0.3760 -0.6030 0.120 Uiso 1 1 calc R A 1
C34 C -1.258(2) -0.179(3) -0.5808(11) 0.075(2) Uiso 0.329(18) 1 d P B 1
C35 C -1.1686(18) -0.246(2) -0.5118(8) 0.075(6) Uiso 0.329(18) 1 d P B 1
H35A H -1.1964 -0.3405 -0.5088 0.113 Uiso 0.329(18) 1 calc PR B 1
H35B H -1.1880 -0.1967 -0.4710 0.113 Uiso 0.329(18) 1 calc PR B 1
H35C H -1.0665 -0.2405 -0.5133 0.113 Uiso 0.329(18) 1 calc PR B 1
C36 C -1.2158(7) -0.0615(11) -0.5862(3) 0.096(5) Uiso 0.50 1 d P B 1
H36A H -1.2767 -0.0168 -0.6253 0.143 Uiso 0.50 1 calc PR B 1
H36B H -1.1171 -0.0633 -0.5941 0.143 Uiso 0.50 1 calc PR B 1
H36C H -1.2200 -0.0119 -0.5433 0.143 Uiso 0.50 1 calc PR B 1
C34' C -1.2565(7) -0.2384(11) -0.5707(3) 0.075(2) Uiso 0.671(18) 1 d PR B 2
C35' C -1.1744(7) -0.3235(11) -0.5094(3) 0.094(3) Uiso 0.671(18) 1 d PR B 2
H35D H -1.2168 -0.4138 -0.5101 0.141 Uiso 0.671(18) 1 d PR B 2
H35E H -1.1805 -0.2790 -0.4653 0.141 Uiso 0.671(18) 1 d PR B 2
H35F H -1.0740 -0.3314 -0.5140 0.141 Uiso 0.671(18) 1 d PR B 2
C36' C -1.2208(17) -0.109(2) -0.5662(8) 0.103(4) Uiso 0.50 1 d P B 2
H36D H -1.2712 -0.0606 -0.6071 0.154 Uiso 0.50 1 calc PR B 2
H36E H -1.1176 -0.0997 -0.5638 0.154 Uiso 0.50 1 calc PR B 2
H36F H -1.2472 -0.0699 -0.5242 0.154 Uiso 0.50 1 calc PR B 2
O1M O -1.5601(7) -0.3986(8) -1.1723(3) 0.0690(17) Uani 0.50 1 d PD . .
C1M C -1.6192(12) -0.2844(16) -1.2070(5) 0.091(4) Uani 0.50 1 d PD . .
H1MA H -1.532(4) -0.226(3) -1.199(3) 0.109 Uiso 0.50 1 d PD . .
H1MB H -1.693(5) -0.268(5) -1.177(3) 0.109 Uiso 0.50 1 d PD . .
H1MD H -1.618(5) -0.437(7) -1.154(6) 0.109 Uiso 0.50 1 d PD . .
H1MC H -1.649(7) -0.329(4) -1.2533(13) 0.109 Uiso 0.50 1 d PD . .
H7C H -1.570(6) -0.464(4) -1.054(2) 0.109 Uiso 1 1 d D . .

loop_
_atom_site_aniso_label
_atom_site_aniso_U_11
_atom_site_aniso_U_22
_atom_site_aniso_U_33
_atom_site_aniso_U_23
_atom_site_aniso_U_13
_atom_site_aniso_U_12
O1 0.080(2) 0.065(2) 0.103(3) 0.0052(19) -0.037(2) -0.0065(19)
O2 0.076(2) 0.079(3) 0.099(2) 0.020(2) -0.011(2) 0.0041(19)
O3 0.091(3) 0.082(3) 0.090(2) -0.004(2) -0.025(2) -0.018(2)
O4 0.096(3) 0.080(3) 0.096(2) 0.002(2) -0.026(2) -0.011(2)
O5 0.075(2) 0.077(3) 0.085(2) 0.0170(19) -0.0280(18) -0.012(2)
O6 0.0532(17) 0.073(2) 0.0653(16) 0.0120(16) -0.0125(14) -0.0011(16)
O7 0.076(2) 0.077(3) 0.0749(19) -0.0129(18) -0.0030(17) -0.0075(19)
O8 0.096(3) 0.111(4) 0.104(3) -0.034(3) 0.000(2) -0.003(3)
C1 0.049(3) 0.071(3) 0.065(2) -0.011(2) -0.006(2) 0.003(2)
C2 0.058(3) 0.065(3) 0.073(3) 0.002(2) -0.003(2) 0.000(2)
C3 0.056(3) 0.061(3) 0.069(3) -0.003(2) -0.008(2) 0.000(2)
C4 0.053(3) 0.066(3) 0.067(3) -0.002(2) -0.001(2) 0.003(2)
C5 0.070(3) 0.062(3) 0.082(3) -0.001(3) 0.007(3) -0.001(3)
C6 0.056(3) 0.078(4) 0.080(3) -0.016(3) -0.004(2) -0.011(3)
C7 0.060(3) 0.075(3) 0.067(3) -0.008(2) -0.008(2) 0.000(3)
C8 0.063(3) 0.087(4) 0.070(3) -0.012(3) -0.010(2) 0.005(3)
C9 0.062(3) 0.086(4) 0.070(3) -0.014(3) -0.007(3) -0.003(3)
C10 0.062(3) 0.083(4) 0.069(3) -0.006(3) -0.009(2) 0.003(3)
C11 0.058(3) 0.084(4) 0.064(3) -0.010(3) -0.007(2) -0.002(3)
C12 0.063(3) 0.082(4) 0.065(3) -0.003(3) -0.015(2) -0.002(3)
C13 0.056(3) 0.084(4) 0.066(3) -0.006(3) -0.004(2) -0.006(3)
C14 0.052(3) 0.090(4) 0.057(2) 0.000(3) 0.001(2) -0.005(3)
C15 0.056(3) 0.077(4) 0.058(2) 0.008(2) -0.011(2) 0.005(3)
C16 0.052(3) 0.071(3) 0.060(2) 0.007(2) -0.004(2) -0.002(3)
C17 0.047(2) 0.078(3) 0.054(2) 0.007(2) -0.008(2) -0.003(2)
C18 0.064(3) 0.083(4) 0.065(3) 0.017(3) -0.011(2) -0.006(3)
C19 0.061(3) 0.077(4) 0.068(3) 0.009(3) -0.005(2) -0.009(3)
C20 0.051(3) 0.061(3) 0.057(2) 0.009(2) -0.009(2) 0.002(2)
C21 0.045(2) 0.076(3) 0.063(3) 0.005(2) -0.001(2) -0.002(2)
C22 0.060(3) 0.067(3) 0.062(3) 0.003(2) 0.000(2) 0.001(3)
C23 0.064(3) 0.078(3) 0.060(2) 0.006(3) -0.008(2) -0.002(3)
C24 0.054(3) 0.072(3) 0.061(2) 0.006(2) -0.008(2) 0.008(2)
C25 0.049(3) 0.064(3) 0.057(2) -0.006(2) -0.004(2) 0.000(2)
C26 0.099(4) 0.070(4) 0.118(4) -0.001(3) -0.041(4) -0.011(3)
C27 0.100(4) 0.093(5) 0.097(4) 0.024(4) -0.027(3) -0.012(4)
C28 0.081(4) 0.105(5) 0.073(3) -0.002(3) 0.013(3) -0.009(3)
C29 0.053(3) 0.076(3) 0.063(2) -0.003(2) -0.001(2) -0.002(2)
C30 0.064(3) 0.128(5) 0.081(3) -0.005(4) 0.009(3) -0.017(4)
C31 0.069(3) 0.094(4) 0.061(3) 0.001(3) 0.006(2) -0.002(3)
C32 0.072(4) 0.101(5) 0.071(3) -0.020(3) 0.006(3) 0.000(4)
C33 0.073(4) 0.159(7) 0.063(3) -0.016(4) 0.000(3) 0.000(4)
O1M 0.074(4) 0.077(5) 0.054(3) 0.009(3) 0.007(3) 0.000(4)
C1M 0.080(7) 0.125(11) 0.069(6) 0.024(7) 0.018(5) 0.042(7)

loop_
_atom_type_symbol
_atom_type_description
_atom_type_scat_dispersion_real
_atom_type_scat_dispersion_imag
_atom_type_scat_source
C C 0.0181 0.0091 'International Tables Vol C Tables 4.2.6.8 and 6.1.1.4'
H H 0.0000 0.0000 'International Tables Vol C Tables 4.2.6.8 and 6.1.1.4'
N N 0.0311 0.0180 'International Tables Vol C Tables 4.2.6.8 and 6.1.1.4'
O O 0.0492 0.0322 'International Tables Vol C Tables 4.2.6.8 and 6.1.1.4'

loop_
_geom_angle_atom_site_label_1
_geom_angle_atom_site_label_2
_geom_angle_atom_site_label_3
_geom_angle
C3 O1 C26 118.0(4)
C4 O2 H2A 109.5
C16 O5 C27 117.2(4)
C17 O6 C20 118.6(4)
C23 O7 H7C 148(3)
C6 C1 C2 117.7(4)
C6 C1 C7 124.8(4)
C2 C1 C7 117.5(5)
C3 C2 C1 121.0(5)
C3 C2 H2B 119.5
C1 C2 H2B 119.5
O1 C3 C2 124.7(5)
O1 C3 C4 115.1(4)
C2 C3 C4 120.2(4)
O2 C4 C5 118.8(5)
O2 C4 C3 121.5(4)
C5 C4 C3 119.6(4)
C4 C5 C6 120.4(5)
C4 C5 H5A 119.8
C6 C5 H5A 119.8
C1 C6 C5 121.0(5)
C1 C6 H6A 119.5
C5 C6 H6A 119.5
C8 C7 C1 127.5(6)
C8 C7 H7B 116.2
C1 C7 H7B 116.2
C7 C8 C9 120.2(5)
C7 C8 H8A 119.9
C9 C8 H8A 119.9
O3 C9 C10 120.7(5)
O3 C9 C8 119.8(4)
C10 C9 C8 119.5(5)
C9 C10 C11 120.6(6)
C9 C10 H10A 107.2
C11 C10 H10A 107.2
C9 C10 H10B 107.2
C11 C10 H10B 107.2
H10A C10 H10B 106.8
O4 C11 C10 120.6(5)
O4 C11 C12 119.3(5)
C10 C11 C12 120.0(5)
C13 C12 C11 121.5(5)
C13 C12 H12A 119.2
C11 C12 H12A 119.2
C12 C13 C14 128.6(5)
C12 C13 H13A 115.7
C14 C13 H13A 115.7
C19 C14 C15 117.7(4)
C19 C14 C13 119.7(5)
C15 C14 C13 122.5(5)
C16 C15 C14 120.9(4)
C16 C15 H15A 119.5
C14 C15 H15A 119.6
O5 C16 C15 124.5(4)
O5 C16 C17 115.3(4)
C15 C16 C17 120.1(5)
O6 C17 C18 125.8(4)
O6 C17 C16 115.4(4)
C18 C17 C16 118.8(4)
C17 C18 C19 120.2(5)
C17 C18 H18A 119.9
C19 C18 H18A 119.9
C14 C19 C18 122.2(5)
C14 C19 H19A 118.9
C18 C19 H19A 118.9
O6 C20 C21 108.9(4)
O6 C20 C25 107.1(4)
C21 C20 C25 113.4(4)
O6 C20 H20A 109.1
C21 C20 H20A 109.1
C25 C20 H20A 109.1
C22 C21 C20 126.1(4)
C22 C21 H21A 116.9
C20 C21 H21A 117.0
C21 C22 C23 119.4(4)
C21 C22 C28 123.4(4)
C23 C22 C28 117.2(4)
O7 C23 C22 112.0(4)
O7 C23 C24 108.1(4)
C22 C23 C24 112.5(4)
O7 C23 H23A 108.0
C22 C23 H23A 108.0
C24 C23 H23A 108.0
C23 C24 C25 113.4(4)
C23 C24 H24A 108.9
C25 C24 H24A 108.9
C23 C24 H24B 108.9
C25 C24 H24B 108.9
H24A C24 H24B 107.7
C20 C25 C29 117.7(3)
C20 C25 C24 105.4(4)
C29 C25 C24 109.7(4)
C20 C25 H25A 107.9
C29 C25 H25A 107.9
C24 C25 H25A 107.9
O1 C26 H26A 109.5
O1 C26 H26B 109.5
H26A C26 H26B 109.5
O1 C26 H26C 109.5
H26A C26 H26C 109.5
H26B C26 H26C 109.5
O5 C27 H27A 109.5
O5 C27 H27B 109.5
H27A C27 H27B 109.5
O5 C27 H27C 109.5
H27A C27 H27C 109.5
H27B C27 H27C 109.5
C22 C28 H28A 109.5
C22 C28 H28B 109.5
H28A C28 H28B 109.5
C22 C28 H28C 109.5
H28A C28 H28C 109.5
H28B C28 H28C 109.5
C30 C29 C31 108.5(4)
C30 C29 C25 110.1(4)
C31 C29 C25 115.4(4)
C30 C29 H29A 107.5
C31 C29 H29A 107.5
C25 C29 H29A 107.5
C29 C30 H30A 109.5
C29 C30 H30B 109.5
H30A C30 H30B 109.5
C29 C30 H30C 109.5
H30A C30 H30C 109.5
H30B C30 H30C 109.5
C32 C31 C29 118.3(5)
C32 C31 H31A 107.8
C29 C31 H31A 107.8
C32 C31 H31B 107.7
C29 C31 H31B 107.7
H31A C31 H31B 107.1
O8 C32 C33 122.8(6)
O8 C32 C31 120.9(5)
C33 C32 C31 116.1(7)
C34' C33 C32 136.9(9)
C34' C33 C34 23.3(9)
C32 C33 C34 113.7(12)
C34' C33 H33A 99.9
C32 C33 H33A 123.1
C34 C33 H33A 123.1
C36 C34 C33 142.1(19)
C36 C34 C35 108.8(17)
C33 C34 C35 109.0(18)
C34 C35 H35A 109.4
C34 C35 H35B 109.5
H35A C35 H35B 109.5
C34 C35 H35C 109.5
H35A C35 H35C 109.5
H35B C35 H35C 109.5
C34 C35 H35E 140.9
H35A C35 H35E 63.4
H35B C35 H35E 49.3
H35C C35 H35E 108.9
C34 C35 H35F 121.9
H35A C35 H35F 63.5
H35B C35 H35F 127.7
H35C C35 H35F 46.0
H35E C35 H35F 90.6
C34 C36 H36A 109.5
C34 C36 H36B 109.5
H36A C36 H36B 109.5
C34 C36 H36C 109.4
H36A C36 H36C 109.5
H36B C36 H36C 109.5
C33 C34' C36' 122.6(11)
C33 C34' C35' 124.4(6)
C36' C34' C35' 112.7(8)
C34' C35' H35D 109.5
C34' C35' H35E 109.5
H35D C35' H35E 109.5
C34' C35' H35F 109.5
H35D C35' H35F 109.5
H35E C35' H35F 109.5
C34' C36' H36D 109.5
C34' C36' H36E 109.5
H36D C36' H36E 109.5
C34' C36' H36F 109.4
H36D C36' H36F 109.5
H36E C36' H36F 109.5
C1M O1M H1MD 111(3)
O1M C1M H1MA 98(2)
O1M C1M H1MB 96(2)
H1MA C1M H1MB 117(3)
O1M C1M H1MC 96(2)
H1MA C1M H1MC 119(3)
H1MB C1M H1MC 119(3)

loop_
_geom_bond_atom_site_label_1
_geom_bond_atom_site_label_2
_geom_bond_distance
O1 C3 1.363(6)
O1 C26 1.414(7)
O2 C4 1.364(6)
O2 H2A 0.8200
O3 C9 1.277(7)
O4 C11 1.273(7)
O5 C16 1.366(6)
O5 C27 1.423(6)
O6 C17 1.372(5)
O6 C20 1.470(5)
O7 C23 1.457(7)
O7 H7C 0.998(17)
O8 C32 1.222(8)
C1 C6 1.380(7)
C1 C2 1.409(7)
C1 C7 1.448(7)
C2 C3 1.379(6)
C2 H2B 0.9300
C3 C4 1.380(7)
C4 C5 1.374(7)
C5 C6 1.392(7)
C5 H5A 0.9300
C6 H6A 0.9300
C7 C8 1.358(6)
C7 H7B 0.9300
C8 C9 1.468(7)
C8 H8A 0.9300
C9 C10 1.409(7)
C10 C11 1.402(7)
C10 H10A 0.9700
C10 H10B 0.9700
C11 C12 1.457(7)
C12 C13 1.341(7)
C12 H12A 0.9300
C13 C14 1.454(6)
C13 H13A 0.9300
C14 C19 1.378(7)
C14 C15 1.398(8)
C15 C16 1.389(6)
C15 H15A 0.9300
C16 C17 1.403(6)
C17 C18 1.382(7)
C18 C19 1.383(7)
C18 H18A 0.9300
C19 H19A 0.9300
C20 C21 1.485(7)
C20 C25 1.513(6)
C20 H20A 0.9800
C21 C22 1.319(6)
C21 H21A 0.9300
C22 C23 1.501(7)
C22 C28 1.505(7)
C23 C24 1.488(7)
C23 H23A 0.9800
C24 C25 1.543(6)
C24 H24A 0.9700
C24 H24B 0.9700
C25 C29 1.540(6)
C25 H25A 0.9800
C26 H26A 0.9600
C26 H26B 0.9600
C26 H26C 0.9600
C27 H27A 0.9600
C27 H27B 0.9600
C27 H27C 0.9600
C28 H28A 0.9600
C28 H28B 0.9600
C28 H28C 0.9600
C29 C30 1.534(7)
C29 C31 1.535(6)
C29 H29A 0.9800
C30 H30A 0.9600
C30 H30B 0.9600
C30 H30C 0.9600
C31 C32 1.483(8)
C31 H31A 0.9700
C31 H31B 0.9700
C32 C33 1.441(8)
C33 C34' 1.310(9)
C33 C34 1.51(3)
C33 H33A 0.9300
C34 C36 1.22(3)
C34 C35 1.57(2)
C35 H35A 0.9600
C35 H35B 0.9600
C35 H35C 0.9600
C35 H35E 0.9735
C35 H35F 1.2194
C36 H36A 0.9600
C36 H36B 0.9600
C36 H36C 0.9600
C34' C36' 1.30(2)
C34' C35' 1.5249
C35' H35D 0.9600
C35' H35E 0.9602
C35' H35F 0.9601
C36' H36D 0.9600
C36' H36E 0.9600
C36' H36F 0.9600
O1M C1M 1.358(14)
O1M H1MD 0.78(2)
C1M H1MA 0.984(19)
C1M H1MB 0.989(19)
C1M H1MC 0.981(19)
